data_2235259
loop_
_publ_author_name
'Abdel-Wahab, Bakr F.'
'Mohamed, Hanan A.'
'Ng, Seik Weng'
'Tiekink, Edward R. T.'

_publ_section_title
;
 4-{1-[4-(4-Bromophenyl)-1,3-thiazol-2-yl]-5-(4-fluorophenyl)-4,5-dihydro-1<i>H</i>-pyrazol-3-yl}-5-methyl-1-(4-methylphenyl)-1<i>H</i>-1,2,3-triazole
;
_journal_coeditor_code SU2440
_journal_issue 6
_journal_name_full 'Acta Crystallographica Section E'
_journal_page_first o1956
_journal_page_last o1957
_journal_paper_doi 10.1107/S1600536812024257
_journal_volume 68
_journal_year 2012
_chemical_formula_iupac 'C28 H22 Br F N6 S'
_chemical_formula_moiety 'C28 H22 Br F N6 S'
_chemical_formula_sum 'C28 H22 Br F N6 S'
_chemical_formula_weight 573.49
_chemical_name_systematic
;
4-{1-[4-(4-Bromophenyl)-1,3-thiazol-2-yl]-5-(4-fluorophenyl)-4,5-dihydro-
1<i>H</i>-pyrazol-3-yl}-5-methyl-1-(4-methylphenyl)-1<i>H</i>-1,2,3-triazole
;
_space_group_IT_number 19
_symmetry_cell_setting orthorhombic
_symmetry_space_group_name_Hall 'P 2ac 2ab'
_symmetry_space_group_name_H-M 'P 21 21 21'
_atom_sites_solution_hydrogens geom
_atom_sites_solution_primary direct
_atom_sites_solution_secondary difmap
_audit_creation_method SHELXL-97
_cell_angle_alpha 90.00
_cell_angle_beta 90.00
_cell_angle_gamma 90.00
_cell_formula_units_Z 4
_cell_length_a 11.3476(7)
_cell_length_b 14.0549(8)
_cell_length_c 15.954(7)
_cell_measurement_reflns_used 3622
_cell_measurement_temperature 100(2)
_cell_measurement_theta_max 27.5003
_cell_measurement_theta_min 2.5454
_cell_volume 2544.5(11)
_computing_cell_refinement 'CrysAlis PRO (Agilent, 2011)'
_computing_data_collection 'CrysAlis PRO (Agilent, 2011)'
_computing_data_reduction 'CrysAlis PRO (Agilent, 2011)'
_computing_molecular_graphics 'ORTEP-3 (Farrugia, 1997) and DIAMOND (Brandenburg, 2006)'
_computing_publication_material 'publCIF (Westrip, 2010)'
_computing_structure_refinement 'SHELXL97 (Sheldrick, 2008)'
_computing_structure_solution 'SHELXS97 (Sheldrick, 2008)'
_diffrn_ambient_temperature 100(2)
_diffrn_detector_area_resol_mean 10.4041
_diffrn_measured_fraction_theta_full 0.984
_diffrn_measured_fraction_theta_max 0.984
_diffrn_measurement_device_type 'Agilent SuperNova Dual diffractometer with an Atlas detector'
_diffrn_measurement_method '\w scan'
_diffrn_radiation_monochromator Mirror
_diffrn_radiation_source 'SuperNova (Mo) X-ray Source'
_diffrn_radiation_type MoK\a
_diffrn_radiation_wavelength 0.71073
_diffrn_reflns_av_R_equivalents 0.0291
_diffrn_reflns_av_sigmaI/netI 0.0576
_diffrn_reflns_limit_h_max 10
_diffrn_reflns_limit_h_min -14
_diffrn_reflns_limit_k_max 12
_diffrn_reflns_limit_k_min -17
_diffrn_reflns_limit_l_max 11
_diffrn_reflns_limit_l_min -20
_diffrn_reflns_number 7265
_diffrn_reflns_theta_full 27.59
_diffrn_reflns_theta_max 27.59
_diffrn_reflns_theta_min 2.55
_diffrn_standards_decay_% 0
_diffrn_standards_interval_count 0
_diffrn_standards_interval_time 0
_diffrn_standards_number 0
_exptl_absorpt_coefficient_mu 1.735
_exptl_absorpt_correction_T_max 1.00000
_exptl_absorpt_correction_T_min 0.69454
_exptl_absorpt_correction_type multi-scan
_exptl_absorpt_process_details '(CrysAlis PRO; Agilent, 2011)'
_exptl_crystal_colour light-brown
_exptl_crystal_density_diffrn 1.497
_exptl_crystal_density_method 'not measured'
_exptl_crystal_description prism
_exptl_crystal_F_000 1168
_exptl_crystal_size_max 0.40
_exptl_crystal_size_mid 0.20
_exptl_crystal_size_min 0.10
_refine_diff_density_max 0.363
_refine_diff_density_min -0.501
_refine_ls_abs_structure_details 'Flack (1983), 2028 Friedel pairs'
_refine_ls_abs_structure_Flack 0.001(7)
_refine_ls_extinction_method none
_refine_ls_goodness_of_fit_ref 1.019
_refine_ls_hydrogen_treatment constr
_refine_ls_matrix_type full
_refine_ls_number_parameters 336
_refine_ls_number_reflns 5293
_refine_ls_number_restraints 0
_refine_ls_restrained_S_all 1.019
_refine_ls_R_factor_all 0.0429
_refine_ls_R_factor_gt 0.0351
_refine_ls_shift/su_max 0.001
_refine_ls_shift/su_mean 0.000
_refine_ls_structure_factor_coef Fsqd
_refine_ls_weighting_details 'calc w=1/[\s^2^(Fo^2^)+(0.0325P)^2^+0.2812P] where P=(Fo^2^+2Fc^2^)/3'
_refine_ls_weighting_scheme calc
_refine_ls_wR_factor_gt 0.0737
_refine_ls_wR_factor_ref 0.0773
_reflns_number_gt 4819
_reflns_number_total 5293
_reflns_threshold_expression I>2\s(I)
_cod_data_source_file su2440.cif
_cod_data_source_block I
_cod_original_cell_volume 2544.5(12)
_cod_database_code 2235259
_cod_database_fobs_code 2235259

loop_
_symmetry_equiv_pos_as_xyz
'x, y, z'
'-x+1/2, -y, z+1/2'
'-x, y+1/2, -z+1/2'
'x+1/2, -y+1/2, -z'

loop_
_atom_site_type_symbol
_atom_site_label
_atom_site_fract_x
_atom_site_fract_y
_atom_site_fract_z
_atom_site_U_iso_or_equiv
_atom_site_adp_type
_atom_site_calc_flag
_atom_site_refinement_flags
_atom_site_occupancy
_atom_site_symmetry_multiplicity
Br Br1 0.23440(3) 0.94410(2) -0.361341(19) 0.02124(8) Uani d . 1 1
S S1 0.66530(6) 0.86176(5) 0.08004(5) 0.01822(17) Uani d . 1 1
F F1 0.94395(17) 1.26252(12) -0.25372(13) 0.0294(5) Uani d . 1 1
N N1 1.2170(2) 0.77775(16) 0.21438(15) 0.0152(5) Uani d . 1 1
N N2 1.2929(2) 0.78394(16) 0.14807(16) 0.0174(5) Uani d . 1 1
N N3 1.2310(2) 0.81441(16) 0.08489(15) 0.0154(5) Uani d . 1 1
N N4 0.9210(2) 0.87452(17) 0.06940(16) 0.0171(5) Uani d . 1 1
N N5 0.8648(2) 0.91513(18) 0.00017(16) 0.0170(5) Uani d . 1 1
N N6 0.6859(2) 0.91897(16) -0.07364(16) 0.0155(5) Uani d . 1 1
C C1 1.2602(3) 0.7492(2) 0.29537(18) 0.0167(6) Uani d . 1 1
C C2 1.2594(3) 0.8146(2) 0.36070(19) 0.0208(6) Uani d . 1 1
H H2 1.2265 0.8761 0.3532 0.025 Uiso calc R 1 1
C C3 1.3073(3) 0.7883(2) 0.4366(2) 0.0255(7) Uani d . 1 1
H H3 1.3062 0.8322 0.4818 0.031 Uiso calc R 1 1
C C4 1.3573(3) 0.6990(2) 0.4485(2) 0.0247(7) Uani d . 1 1
C C5 1.3549(3) 0.6346(2) 0.3825(2) 0.0247(8) Uani d . 1 1
H H5 1.3869 0.5728 0.3902 0.030 Uiso calc R 1 1
C C6 1.3067(3) 0.6589(2) 0.3059(2) 0.0204(7) Uani d . 1 1
H H6 1.3055 0.6144 0.2611 0.024 Uiso calc R 1 1
C C7 1.4158(3) 0.6738(3) 0.5301(2) 0.0366(9) Uani d . 1 1
H H7A 1.3946 0.6086 0.5458 0.055 Uiso calc R 1 1
H H7B 1.3895 0.7179 0.5739 0.055 Uiso calc R 1 1
H H7C 1.5016 0.6785 0.5238 0.055 Uiso calc R 1 1
C C8 1.0046(3) 0.8013(2) 0.2515(2) 0.0178(6) Uani d . 1 1
H H8A 1.0048 0.7410 0.2823 0.027 Uiso calc R 1 1
H H8B 0.9310 0.8072 0.2199 0.027 Uiso calc R 1 1
H H8C 1.0112 0.8543 0.2912 0.027 Uiso calc R 1 1
C C9 1.1057(3) 0.8035(2) 0.1929(2) 0.0151(6) Uani d . 1 1
C C10 1.1170(3) 0.8273(2) 0.10935(19) 0.0142(6) Uani d . 1 1
C C11 1.0306(3) 0.8628(2) 0.05071(18) 0.0138(6) Uani d . 1 1
C C12 1.0619(3) 0.8935(2) -0.03664(19) 0.0170(6) Uani d . 1 1
H H12A 1.1013 0.8416 -0.0678 0.020 Uiso calc R 1 1
H H12B 1.1138 0.9501 -0.0361 0.020 Uiso calc R 1 1
C C13 0.9411(2) 0.9169(2) -0.07472(19) 0.0148(6) Uani d . 1 1
H H13 0.9171 0.8647 -0.1138 0.018 Uiso calc R 1 1
C C14 0.9378(2) 1.0115(2) -0.12096(18) 0.0159(6) Uani d . 1 1
C C15 0.8894(3) 1.0932(2) -0.0868(2) 0.0196(7) Uani d . 1 1
H H15 0.8547 1.0910 -0.0326 0.024 Uiso calc R 1 1
C C16 0.8913(3) 1.1791(2) -0.1314(2) 0.0241(7) Uani d . 1 1
H H16 0.8576 1.2353 -0.1085 0.029 Uiso calc R 1 1
C C17 0.9427(3) 1.1797(2) -0.2088(2) 0.0208(7) Uani d . 1 1
C C18 0.9940(3) 1.1004(2) -0.2437(2) 0.0188(7) Uani d . 1 1
H H18 1.0310 1.1036 -0.2971 0.023 Uiso calc R 1 1
C C19 0.9906(3) 1.0161(2) -0.1994(2) 0.0177(6) Uani d . 1 1
H H19 1.0247 0.9604 -0.2229 0.021 Uiso calc R 1 1
C C20 0.7446(3) 0.90135(18) -0.00607(17) 0.0152(6) Uani d . 1 1
C C21 0.5397(3) 0.8702(2) 0.0193(2) 0.0190(7) Uani d . 1 1
H H21 0.4623 0.8560 0.0382 0.023 Uiso calc R 1 1
C C22 0.5671(3) 0.8999(2) -0.0593(2) 0.0171(7) Uani d . 1 1
C C23 0.4858(2) 0.91170(19) -0.1308(2) 0.0155(6) Uani d . 1 1
C C24 0.5272(2) 0.9486(2) -0.20621(19) 0.0180(6) Uani d . 1 1
H H24 0.6073 0.9676 -0.2105 0.022 Uiso calc R 1 1
C C25 0.4538(3) 0.9581(2) -0.27493(19) 0.0197(7) Uani d . 1 1
H H25 0.4831 0.9831 -0.3262 0.024 Uiso calc R 1 1
C C26 0.3367(3) 0.9305(2) -0.26774(19) 0.0168(6) Uani d . 1 1
C C27 0.2930(3) 0.8929(2) -0.1943(2) 0.0204(7) Uani d . 1 1
H H27 0.2129 0.8736 -0.1906 0.025 Uiso calc R 1 1
C C28 0.3677(3) 0.8836(2) -0.1253(2) 0.0197(7) Uani d . 1 1
H H28 0.3383 0.8581 -0.0743 0.024 Uiso calc R 1 1

loop_
_atom_site_aniso_label
_atom_site_aniso_U_11
_atom_site_aniso_U_22
_atom_site_aniso_U_33
_atom_site_aniso_U_12
_atom_site_aniso_U_13
_atom_site_aniso_U_23
Br1 0.02349(14) 0.02282(14) 0.01741(15) -0.00056(13) -0.00417(13) 0.00095(13)
S1 0.0157(3) 0.0244(4) 0.0145(4) -0.0021(3) 0.0021(3) 0.0024(3)
F1 0.0288(10) 0.0224(9) 0.0372(12) -0.0012(9) -0.0056(10) 0.0159(9)
N1 0.0152(12) 0.0186(11) 0.0117(13) -0.0003(10) -0.0012(10) -0.0026(10)
N2 0.0187(12) 0.0181(11) 0.0153(14) 0.0005(10) 0.0004(11) -0.0009(11)
N3 0.0176(12) 0.0168(11) 0.0119(12) 0.0000(11) -0.0006(11) 0.0005(10)
N4 0.0181(12) 0.0197(12) 0.0137(14) 0.0004(11) -0.0021(11) 0.0045(11)
N5 0.0126(11) 0.0257(13) 0.0128(13) -0.0008(10) 0.0031(10) 0.0055(11)
N6 0.0126(11) 0.0174(12) 0.0166(13) 0.0018(10) 0.0022(10) 0.0014(10)
C1 0.0150(13) 0.0222(13) 0.0130(14) -0.0009(13) -0.0013(13) 0.0050(11)
C2 0.0214(14) 0.0231(13) 0.0178(15) 0.0020(12) -0.0002(16) -0.0005(13)
C3 0.0273(17) 0.0338(18) 0.0153(17) -0.0043(15) -0.0011(14) -0.0030(14)
C4 0.0226(16) 0.0355(18) 0.0161(17) -0.0044(15) -0.0018(13) 0.0095(15)
C5 0.0236(15) 0.0221(15) 0.028(2) 0.0002(14) -0.0025(14) 0.0073(14)
C6 0.0188(14) 0.0219(15) 0.0204(17) -0.0012(13) -0.0020(13) -0.0002(13)
C7 0.033(2) 0.057(2) 0.020(2) -0.0065(19) -0.0102(17) 0.0115(18)
C8 0.0159(13) 0.0236(15) 0.0139(15) 0.0004(12) 0.0026(12) 0.0021(13)
C9 0.0143(14) 0.0143(14) 0.0166(16) -0.0011(12) 0.0012(12) -0.0013(12)
C10 0.0175(13) 0.0129(13) 0.0123(15) -0.0016(12) 0.0007(12) 0.0018(11)
C11 0.0160(13) 0.0145(13) 0.0109(15) -0.0034(12) 0.0020(12) -0.0032(12)
C12 0.0147(14) 0.0203(15) 0.0161(16) 0.0012(12) 0.0024(13) 0.0046(13)
C13 0.0146(13) 0.0171(14) 0.0128(15) -0.0004(12) 0.0007(12) 0.0010(12)
C14 0.0116(13) 0.0197(14) 0.0165(17) -0.0018(12) -0.0034(12) 0.0045(12)
C15 0.0190(14) 0.0231(15) 0.0167(17) 0.0005(13) 0.0012(13) 0.0015(13)
C16 0.0200(14) 0.0212(15) 0.031(2) 0.0050(12) -0.0010(16) -0.0028(16)
C17 0.0183(15) 0.0195(15) 0.0244(18) -0.0034(13) -0.0075(14) 0.0130(14)
C18 0.0135(14) 0.0278(16) 0.0152(16) -0.0032(13) -0.0026(13) 0.0070(14)
C19 0.0140(14) 0.0199(14) 0.0191(17) 0.0012(12) -0.0035(13) -0.0010(13)
C20 0.0152(14) 0.0159(12) 0.0146(14) 0.0030(12) 0.0020(12) 0.0017(11)
C21 0.0154(14) 0.0218(15) 0.0198(17) -0.0011(13) 0.0004(13) 0.0017(14)
C22 0.0163(14) 0.0161(14) 0.0190(17) 0.0017(12) -0.0014(13) -0.0002(13)
C23 0.0152(13) 0.0138(12) 0.0175(16) 0.0025(11) 0.0003(13) 0.0018(13)
C24 0.0150(13) 0.0164(14) 0.0226(16) -0.0011(13) 0.0009(12) 0.0011(14)
C25 0.0217(14) 0.0193(15) 0.0180(16) 0.0031(13) 0.0014(13) 0.0037(13)
C26 0.0184(14) 0.0163(14) 0.0158(15) 0.0043(13) -0.0044(12) -0.0001(12)
C27 0.0145(15) 0.0253(16) 0.0215(17) -0.0012(12) 0.0009(13) -0.0001(13)
C28 0.0185(14) 0.0243(15) 0.0161(18) 0.0005(12) 0.0029(13) 0.0016(13)

loop_
_atom_type_symbol
_atom_type_description
_atom_type_scat_dispersion_real
_atom_type_scat_dispersion_imag
_atom_type_scat_source
C C 0.0033 0.0016 'International Tables Vol C Tables 4.2.6.8 and 6.1.1.4'
H H 0.0000 0.0000 'International Tables Vol C Tables 4.2.6.8 and 6.1.1.4'
N N 0.0061 0.0033 'International Tables Vol C Tables 4.2.6.8 and 6.1.1.4'
F F 0.0171 0.0103 'International Tables Vol C Tables 4.2.6.8 and 6.1.1.4'
S S 0.1246 0.1234 'International Tables Vol C Tables 4.2.6.8 and 6.1.1.4'
Br Br -0.2901 2.4595 'International Tables Vol C Tables 4.2.6.8 and 6.1.1.4'

loop_
_geom_angle_atom_site_label_1
_geom_angle_atom_site_label_2
_geom_angle_atom_site_label_3
_geom_angle
C21 S1 C20 87.81(15)
C9 N1 N2 112.0(2)
C9 N1 C1 128.1(3)
N2 N1 C1 119.9(2)
N3 N2 N1 106.3(2)
N2 N3 C10 109.5(2)
C11 N4 N5 108.0(2)
C20 N5 N4 116.8(2)
C20 N5 C13 121.5(3)
N4 N5 C13 112.3(2)
C20 N6 C22 109.0(2)
C6 C1 C2 121.2(3)
C6 C1 N1 119.6(3)
C2 C1 N1 119.1(3)
C3 C2 C1 118.6(3)
C3 C2 H2 120.7
C1 C2 H2 120.7
C2 C3 C4 121.6(3)
C2 C3 H3 119.2
C4 C3 H3 119.2
C3 C4 C5 118.5(3)
C3 C4 C7 120.8(3)
C5 C4 C7 120.8(3)
C6 C5 C4 121.2(3)
C6 C5 H5 119.4
C4 C5 H5 119.4
C5 C6 C1 119.0(3)
C5 C6 H6 120.5
C1 C6 H6 120.5
C4 C7 H7A 109.5
C4 C7 H7B 109.5
H7A C7 H7B 109.5
C4 C7 H7C 109.5
H7A C7 H7C 109.5
H7B C7 H7C 109.5
C9 C8 H8A 109.5
C9 C8 H8B 109.5
H8A C8 H8B 109.5
C9 C8 H8C 109.5
H8A C8 H8C 109.5
H8B C8 H8C 109.5
N1 C9 C10 102.8(3)
N1 C9 C8 123.8(3)
C10 C9 C8 133.4(3)
N3 C10 C9 109.4(3)
N3 C10 C11 120.3(3)
C9 C10 C11 130.2(3)
N4 C11 C10 123.3(3)
N4 C11 C12 114.0(3)
C10 C11 C12 122.7(3)
C11 C12 C13 102.6(2)
C11 C12 H12A 111.3
C13 C12 H12A 111.3
C11 C12 H12B 111.3
C13 C12 H12B 111.3
H12A C12 H12B 109.2
N5 C13 C14 113.2(2)
N5 C13 C12 101.5(2)
C14 C13 C12 113.6(2)
N5 C13 H13 109.4
C14 C13 H13 109.4
C12 C13 H13 109.4
C19 C14 C15 119.2(3)
C19 C14 C13 117.9(3)
C15 C14 C13 122.9(3)
C14 C15 C16 120.5(3)
C14 C15 H15 119.7
C16 C15 H15 119.7
C17 C16 C15 118.1(3)
C17 C16 H16 120.9
C15 C16 H16 120.9
C16 C17 F1 119.0(3)
C16 C17 C18 122.8(3)
F1 C17 C18 118.2(3)
C17 C18 C19 118.4(3)
C17 C18 H18 120.8
C19 C18 H18 120.8
C14 C19 C18 120.9(3)
C14 C19 H19 119.6
C18 C19 H19 119.6
N6 C20 N5 122.9(3)
N6 C20 S1 117.1(2)
N5 C20 S1 120.0(2)
C22 C21 S1 110.5(2)
C22 C21 H21 124.7
S1 C21 H21 124.7
C21 C22 N6 115.6(3)
C21 C22 C23 127.2(3)
N6 C22 C23 117.1(3)
C24 C23 C28 118.9(3)
C24 C23 C22 119.9(3)
C28 C23 C22 121.2(3)
C25 C24 C23 121.2(3)
C25 C24 H24 119.4
C23 C24 H24 119.4
C24 C25 C26 118.9(3)
C24 C25 H25 120.6
C26 C25 H25 120.6
C27 C26 C25 121.4(3)
C27 C26 Br1 119.2(2)
C25 C26 Br1 119.4(2)
C26 C27 C28 119.2(3)
C26 C27 H27 120.4
C28 C27 H27 120.4
C27 C28 C23 120.4(3)
C27 C28 H28 119.8
C23 C28 H28 119.8

loop_
_geom_bond_atom_site_label_1
_geom_bond_atom_site_label_2
_geom_bond_distance
Br1 C26 1.901(3)
S1 C21 1.728(3)
S1 C20 1.734(3)
F1 C17 1.367(3)
N1 C9 1.358(4)
N1 N2 1.367(3)
N1 C1 1.439(4)
N2 N3 1.300(3)
N3 C10 1.363(4)
N4 C11 1.290(4)
N4 N5 1.397(3)
N5 C20 1.381(4)
N5 C13 1.475(4)
N6 C20 1.291(4)
N6 C22 1.394(4)
C1 C6 1.384(4)
C1 C2 1.390(4)
C2 C3 1.377(4)
C2 H2 0.9500
C3 C4 1.390(5)
C3 H3 0.9500
C4 C5 1.388(5)
C4 C7 1.504(4)
C5 C6 1.383(4)
C5 H5 0.9500
C6 H6 0.9500
C7 H7A 0.9800
C7 H7B 0.9800
C7 H7C 0.9800
C8 C9 1.480(4)
C8 H8A 0.9800
C8 H8B 0.9800
C8 H8C 0.9800
C9 C10 1.381(4)
C10 C11 1.445(4)
C11 C12 1.501(4)
C12 C13 1.535(4)
C12 H12A 0.9900
C12 H12B 0.9900
C13 C14 1.521(4)
C13 H13 1.0000
C14 C19 1.389(4)
C14 C15 1.385(4)
C15 C16 1.402(4)
C15 H15 0.9500
C16 C17 1.365(5)
C16 H16 0.9500
C17 C18 1.376(4)
C18 C19 1.380(4)
C18 H18 0.9500
C19 H19 0.9500
C21 C22 1.357(4)
C21 H21 0.9500
C22 C23 1.476(4)
C23 C24 1.392(4)
C23 C28 1.400(4)
C24 C25 1.383(4)
C24 H24 0.9500
C25 C26 1.390(4)
C25 H25 0.9500
C26 C27 1.378(4)
C27 C28 1.396(4)
C27 H27 0.9500
C28 H28 0.9500

loop_
_geom_hbond_atom_site_label_D
_geom_hbond_atom_site_label_H
_geom_hbond_atom_site_label_A
_geom_hbond_site_symmetry_A
_geom_hbond_distance_DH
_geom_hbond_distance_HA
_geom_hbond_distance_DA
_geom_hbond_angle_DHA
C13 H13 N2 4_465 1.00 2.58 3.488(4) 151
C27 H27 F1 3_644 0.95 2.53 3.358(4) 146
C8 H8A Cg1 3_565 0.98 2.84 3.401(3) 117

loop_
_geom_torsion_atom_site_label_1
_geom_torsion_atom_site_label_2
_geom_torsion_atom_site_label_3
_geom_torsion_atom_site_label_4
_geom_torsion
C9 N1 N2 N3 0.7(3)
C1 N1 N2 N3 -177.6(2)
N1 N2 N3 C10 -0.4(3)
C11 N4 N5 C20 156.5(3)
C11 N4 N5 C13 9.4(3)
C9 N1 C1 C6 118.3(3)
N2 N1 C1 C6 -63.7(4)
C9 N1 C1 C2 -64.7(4)
N2 N1 C1 C2 113.3(3)
C6 C1 C2 C3 0.7(5)
N1 C1 C2 C3 -176.2(3)
C1 C2 C3 C4 0.9(5)
C2 C3 C4 C5 -2.0(5)
C2 C3 C4 C7 176.2(3)
C3 C4 C5 C6 1.6(5)
C7 C4 C5 C6 -176.6(3)
C4 C5 C6 C1 0.0(5)
C2 C1 C6 C5 -1.2(5)
N1 C1 C6 C5 175.8(3)
N2 N1 C9 C10 -0.7(3)
C1 N1 C9 C10 177.5(3)
N2 N1 C9 C8 178.3(3)
C1 N1 C9 C8 -3.5(5)
N2 N3 C10 C9 -0.1(3)
N2 N3 C10 C11 178.7(2)
N1 C9 C10 N3 0.5(3)
C8 C9 C10 N3 -178.4(3)
N1 C9 C10 C11 -178.2(3)
C8 C9 C10 C11 2.9(6)
N5 N4 C11 C10 176.4(3)
N5 N4 C11 C12 -1.1(3)
N3 C10 C11 N4 178.4(3)
C9 C10 C11 N4 -3.1(5)
N3 C10 C11 C12 -4.3(4)
C9 C10 C11 C12 174.2(3)
N4 C11 C12 C13 -6.8(3)
C10 C11 C12 C13 175.6(2)
C20 N5 C13 C14 79.6(3)
N4 N5 C13 C14 -135.1(2)
C20 N5 C13 C12 -158.3(3)
N4 N5 C13 C12 -12.9(3)
C11 C12 C13 N5 11.0(3)
C11 C12 C13 C14 132.8(3)
N5 C13 C14 C19 -169.6(3)
C12 C13 C14 C19 75.3(3)
N5 C13 C14 C15 13.2(4)
C12 C13 C14 C15 -101.9(3)
C19 C14 C15 C16 1.3(4)
C13 C14 C15 C16 178.5(3)
C14 C15 C16 C17 -0.5(5)
C15 C16 C17 F1 179.1(3)
C15 C16 C17 C18 -1.0(5)
C16 C17 C18 C19 1.7(5)
F1 C17 C18 C19 -178.5(3)
C15 C14 C19 C18 -0.7(4)
C13 C14 C19 C18 -178.0(3)
C17 C18 C19 C14 -0.8(4)
C22 N6 C20 N5 -178.7(3)
C22 N6 C20 S1 -0.4(3)
N4 N5 C20 N6 -166.6(3)
C13 N5 C20 N6 -22.6(4)
N4 N5 C20 S1 15.2(4)
C13 N5 C20 S1 159.2(2)
C21 S1 C20 N6 -0.3(2)
C21 S1 C20 N5 178.0(2)
C20 S1 C21 C22 1.0(2)
S1 C21 C22 N6 -1.5(3)
S1 C21 C22 C23 176.9(2)
C20 N6 C22 C21 1.2(4)
C20 N6 C22 C23 -177.4(2)
C21 C22 C23 C24 176.1(3)
N6 C22 C23 C24 -5.6(4)
C21 C22 C23 C28 -6.0(5)
N6 C22 C23 C28 172.4(3)
C28 C23 C24 C25 0.3(4)
C22 C23 C24 C25 178.3(3)
C23 C24 C25 C26 0.3(5)
C24 C25 C26 C27 -0.8(5)
C24 C25 C26 Br1 179.5(2)
C25 C26 C27 C28 0.8(4)
Br1 C26 C27 C28 -179.5(2)
C26 C27 C28 C23 -0.3(4)
C24 C23 C28 C27 -0.3(4)
C22 C23 C28 C27 -178.2(3)

loop_
_cod_related_entry_id
_cod_related_entry_database
_cod_related_entry_code
1 ChemSpider 30657825
